data_4115857
loop_
_publ_author_name
'Axel Herzog'
'Carolyn B. Knobler'
'M. Frederick Hawthorne'

_publ_contact_author
;
Hawthorne, M. F.,
Department of Chemistry and Biochemistry,
University of California,
Los Angeles, CA 90095-1569.  U. S. A.
;
_publ_contact_author_email mfh@chem.ucla.edu
_publ_contact_author_fax 310-825-5490
_publ_contact_author_phone 310-825-7378
_publ_section_title
;
 Synthesis, Structure, and Reactivity of
 closo-2,3,4,5,6,7,8,9,10,11-Decahydroxy-1,12-bis(sulfonic
 acid)-1,12-dicarbadodecaborane(12)
;
_journal_name_full 'Journal of the American Chemical Society'
_journal_page_first 12791
_journal_page_last 12797
_journal_paper_doi 10.1021/ja011917g
_journal_volume 123
_journal_year 2001
_chemical_formula_moiety 'C2(SO2O(CH3))2 B10(OCH3)10 '
_chemical_formula_sum 'C14 H36 B10 O16 S2'
_chemical_formula_weight 632.65
_chemical_name_systematic
; 
 closo-2,3,4,5,6,7,8,9,10,11-decamethoxy-1,12-bis(sulfonic acid methyl
 ester)-1,12-dicarbadodecaborane(12) 
;
_chemical_temperature_decomposition 595(3)
_space_group_IT_number 14
_symmetry_cell_setting monoclinic
_symmetry_space_group_name_Hall '-P 2ybc'
_symmetry_space_group_name_H-M 'P 1 21/c 1'
_atom_sites_solution_hydrogens geom
_atom_sites_solution_primary direct
_atom_sites_solution_secondary difmap
_audit_creation_method SHELXL-97
_cell_angle_alpha 90.00
_cell_angle_beta 93.092(2)
_cell_angle_gamma 90.00
_cell_formula_units_Z 4
_cell_length_a 15.5395(15)
_cell_length_b 13.5678(14)
_cell_length_c 13.6715(14)
_cell_measurement_reflns_used 971
_cell_measurement_temperature 298(2)
_cell_measurement_theta_max 27.644
_cell_measurement_theta_min 2.532
_cell_volume 2878.3(5)
_computing_cell_refinement 'Bruker Smart software'
_computing_data_collection 'Bruker Smart software'
_computing_data_reduction 'Bruker Smart software'
_computing_molecular_graphics 'Bruker Smart software'
_computing_publication_material 'Bruker Smart software'
_computing_structure_refinement 'SHELXL-97 (Sheldrick, 1997)'
_computing_structure_solution 'SHELXS-97 (Sheldrick, 1990)'
_diffrn_ambient_temperature 298(2)
_diffrn_measured_fraction_theta_full 0.974
_diffrn_measured_fraction_theta_max 0.974
_diffrn_measurement_device_type 'Bruker Smart ccd'
_diffrn_measurement_method 'phi and omega scans'
_diffrn_radiation_monochromator graphite
_diffrn_radiation_source 'fine-focus sealed tube'
_diffrn_radiation_type MoK\a
_diffrn_radiation_wavelength 0.71073
_diffrn_reflns_av_R_equivalents 0.0243
_diffrn_reflns_av_sigmaI/netI 0.0306
_diffrn_reflns_limit_h_max 20
_diffrn_reflns_limit_h_min -14
_diffrn_reflns_limit_k_max 12
_diffrn_reflns_limit_k_min -18
_diffrn_reflns_limit_l_max 17
_diffrn_reflns_limit_l_min -17
_diffrn_reflns_number 18871
_diffrn_reflns_theta_full 28.31
_diffrn_reflns_theta_max 28.31
_diffrn_reflns_theta_min 1.31
_exptl_absorpt_coefficient_mu 0.255
_exptl_absorpt_correction_T_max 1.
_exptl_absorpt_correction_T_min 0.732
_exptl_absorpt_correction_type SADABS
_exptl_absorpt_process_details 'Bruker software'
_exptl_crystal_colour colorless
_exptl_crystal_density_diffrn 1.460
_exptl_crystal_description plate
_exptl_crystal_F_000 1320
_exptl_crystal_size_max 0.45
_exptl_crystal_size_mid 0.45
_exptl_crystal_size_min 0.1
_refine_diff_density_max 1.639
_refine_diff_density_min -0.285
_refine_diff_density_rms 0.110
_refine_ls_extinction_method none
_refine_ls_goodness_of_fit_ref 0.994
_refine_ls_hydrogen_treatment mixed
_refine_ls_matrix_type full
_refine_ls_number_parameters 438
_refine_ls_number_reflns 6967
_refine_ls_number_restraints 0
_refine_ls_restrained_S_all 0.994
_refine_ls_R_factor_all 0.1005
_refine_ls_R_factor_gt 0.0794
_refine_ls_shift/su_max 0.141
_refine_ls_shift/su_mean 0.011
_refine_ls_structure_factor_coef Fsqd
_refine_ls_weighting_details 'calc w=1/[\s^2^(Fo^2^)+(0.1829P)^2^+0.0000P] where P=(Fo^2^+2Fc^2^)/3'
_refine_ls_weighting_scheme calc
_refine_ls_wR_factor_gt 0.2118
_refine_ls_wR_factor_ref 0.2386
_reflns_number_gt 4885
_reflns_number_total 6967
_reflns_threshold_expression >2sigma(I)
_cod_data_source_file ja011917g_2.cif
_cod_data_source_block compound20
_cod_database_code 4115857

loop_
_symmetry_equiv_pos_as_xyz
'x, y, z'
'-x, y+1/2, -z+1/2'
'-x, -y, -z'
'x, -y-1/2, z-1/2'

loop_
_atom_site_label
_atom_site_type_symbol
_atom_site_fract_x
_atom_site_fract_y
_atom_site_fract_z
_atom_site_U_iso_or_equiv
_atom_site_adp_type
_atom_site_occupancy
_atom_site_symmetry_multiplicity
_atom_site_calc_flag
_atom_site_refinement_flags
_atom_site_disorder_assembly
_atom_site_disorder_group
S1 S 0.8222(3) 0.6021(3) 0.0824(4) 0.0408(6) Uani 0.780(7) 1 d P . .
O1S O 0.74558(16) 0.5420(3) 0.0338(2) 0.0607(11) Uani 0.780(7) 1 d P A 1
C1S C 0.6949(9) 0.4756(12) 0.0840(10) 0.108(5) Uani 0.780(7) 1 d P A 1
H1S1 H 0.7314 0.4349 0.1260 0.162 Uiso 0.780(7) 1 calc PR A 1
H1S2 H 0.6629 0.4348 0.0376 0.162 Uiso 0.780(7) 1 calc PR A 1
H1S3 H 0.6557 0.5114 0.1226 0.162 Uiso 0.780(7) 1 calc PR A 1
O2S O 0.8156(3) 0.6970(3) 0.0506(4) 0.0881(17) Uani 0.780(7) 1 d P A 1
O3S O 0.8211(3) 0.5822(4) 0.1873(3) 0.0701(13) Uani 0.780(7) 1 d P A 1
S1' S 0.8065(9) 0.5860(11) 0.0838(15) 0.0373(17) Uani 0.220(7) 1 d P A 2
O2S' O 0.7690(10) 0.6370(14) -0.0043(10) 0.093(7) Uani 0.220(7) 1 d P A 2
O1S' O 0.7674(8) 0.5069(10) 0.1197(10) 0.080(5) Uani 0.220(7) 1 d P A 2
O3S' O 0.8312(10) 0.6464(18) 0.1582(16) 0.107(10) Uani 0.220(7) 1 d P A 2
C1S' C 0.681(3) 0.470(3) 0.090(2) 0.054(6) Uani 0.220(7) 1 d P A 2
H1S4 H 0.6576 0.5068 0.0350 0.082 Uiso 0.220(7) 1 calc PR A 2
H1S5 H 0.6437 0.4768 0.1438 0.082 Uiso 0.220(7) 1 calc PR A 2
H1S6 H 0.6843 0.4015 0.0726 0.082 Uiso 0.220(7) 1 calc PR A 2
C1A C 0.91523(14) 0.54376(17) 0.03751(16) 0.0279(5) Uani 1 1 d . A 1
B2A B 0.92548(18) 0.4151(2) 0.0368(2) 0.0331(6) Uani 1 1 d . . 1
O2A O 0.85812(12) 0.35452(15) 0.06102(14) 0.0472(5) Uani 1 1 d . B 1
C2A C 0.8602(2) 0.2941(3) 0.1451(2) 0.0596(9) Uani 1 1 d . B 1
H2A1 H 0.9178 0.2702 0.1587 0.089 Uiso 1 1 calc R B 1
H2A2 H 0.8219 0.2392 0.1339 0.089 Uiso 1 1 calc R B 1
H2A3 H 0.8424 0.3316 0.2000 0.089 Uiso 1 1 calc R B 1
B3A B 0.90856(18) 0.4859(2) -0.0781(2) 0.0337(6) Uani 1 1 d . . 1
O3A O 0.83396(12) 0.48414(15) -0.13683(14) 0.0460(5) Uani 1 1 d . C 1
C3A C 0.7850(2) 0.3978(3) -0.1556(3) 0.0583(9) Uani 1 1 d . C 1
H3A1 H 0.8176 0.3525 -0.1929 0.087 Uiso 1 1 calc R C 1
H3A2 H 0.7325 0.4144 -0.1921 0.087 Uiso 1 1 calc R C 1
H3A3 H 0.7717 0.3678 -0.0947 0.087 Uiso 1 1 calc R C 1
B4A B 0.96274(18) 0.6056(2) -0.0597(2) 0.0334(6) Uani 1 1 d . . 1
O4A O 0.93448(13) 0.69482(14) -0.09778(14) 0.0456(5) Uani 1 1 d . D 1
C4A C 0.8724(2) 0.7036(3) -0.1774(3) 0.0642(10) Uani 1 1 d . D 1
H4A1 H 0.8776 0.6486 -0.2209 0.096 Uiso 1 1 calc R D 1
H4A2 H 0.8819 0.7637 -0.2121 0.096 Uiso 1 1 calc R D 1
H4A3 H 0.8156 0.7043 -0.1529 0.096 Uiso 1 1 calc R D 1
B5A B 1.01050(19) 0.6082(2) 0.0661(2) 0.0333(6) Uani 1 1 d . . 1
O5A O 1.01260(14) 0.69091(14) 0.12537(14) 0.0464(5) Uani 1 1 d . E 1
C5A C 1.0215(3) 0.7881(2) 0.0882(3) 0.0702(11) Uani 1 1 d . E 1
H5A1 H 1.0725 0.7919 0.0518 0.105 Uiso 1 1 calc R E 1
H5A2 H 1.0258 0.8340 0.1416 0.105 Uiso 1 1 calc R E 1
H5A3 H 0.9721 0.8040 0.0459 0.105 Uiso 1 1 calc R E 1
B6A B 0.98877(18) 0.4903(2) 0.1261(2) 0.0343(6) Uani 1 1 d . . 1
O6A O 0.97336(14) 0.47804(15) 0.22375(13) 0.0469(5) Uani 1 1 d . F 1
C6A C 1.0091(2) 0.5435(2) 0.29739(19) 0.0512(7) Uani 1 1 d . F 1
H6A1 H 1.0705 0.5347 0.3038 0.077 Uiso 1 1 calc R F 1
H6A2 H 0.9847 0.5292 0.3588 0.077 Uiso 1 1 calc R F 1
H6A3 H 0.9962 0.6104 0.2789 0.077 Uiso 1 1 calc R F 1
S2 S 0.32910(4) 0.87619(5) 0.07918(6) 0.0443(2) Uani 1 1 d . G 3
O4S O 0.24885(14) 0.9253(2) 0.03004(19) 0.0646(7) Uani 1 1 d . G 3
C4S C 0.1976(2) 0.9942(3) 0.0881(4) 0.0890(14) Uani 1 1 d . G 3
H4S1 H 0.1549 0.9578 0.1212 0.134 Uiso 1 1 calc R G 3
H4S2 H 0.1697 1.0417 0.0451 0.134 Uiso 1 1 calc R G 3
H4S3 H 0.2350 1.0275 0.1354 0.134 Uiso 1 1 calc R G 3
O5S O 0.32825(17) 0.8889(2) 0.18271(18) 0.0668(7) Uani 1 1 d . G 3
O6S O 0.33313(18) 0.78058(18) 0.0424(2) 0.0818(9) Uani 1 1 d . G 3
C1B C 0.41963(14) 0.94487(16) 0.03618(16) 0.0274(5) Uani 1 1 d . G 3
B2B B 0.51382(18) 0.9445(2) 0.11454(19) 0.0323(5) Uani 1 1 d . . 3
O2B O 0.51970(13) 0.89166(14) 0.20089(12) 0.0432(5) Uani 1 1 d . H 3
C2B C 0.5223(2) 0.9404(3) 0.29396(19) 0.0550(8) Uani 1 1 d . H 3
H2B1 H 0.5805 0.9595 0.3120 0.083 Uiso 1 1 calc R H 3
H2B2 H 0.5018 0.8964 0.3426 0.083 Uiso 1 1 calc R H 3
H2B3 H 0.4863 0.9979 0.2897 0.083 Uiso 1 1 calc R H 3
B3B B 0.50720(18) 0.8719(2) -0.0003(2) 0.0316(5) Uani 1 1 d . . 3
O3B O 0.50629(13) 0.77118(13) -0.00622(14) 0.0429(5) Uani 1 1 d . I 3
C3B C 0.5454(3) 0.7082(2) 0.0662(2) 0.0657(10) Uani 1 1 d . I 3
H3B1 H 0.6045 0.6972 0.0522 0.098 Uiso 1 1 calc R I 3
H3B2 H 0.5154 0.6464 0.0660 0.098 Uiso 1 1 calc R I 3
H3B3 H 0.5428 0.7386 0.1295 0.098 Uiso 1 1 calc R I 3
B4B B 0.43658(18) 0.9399(2) -0.0902(2) 0.0328(6) Uani 1 1 d . . 3
O4B O 0.37867(12) 0.89595(14) -0.15588(14) 0.0440(5) Uani 1 1 d . J 3
C4B C 0.3901(2) 0.7995(2) -0.1936(2) 0.0553(8) Uani 1 1 d . J 3
H4B1 H 0.4491 0.7909 -0.2094 0.083 Uiso 1 1 calc R J 3
H4B2 H 0.3532 0.7907 -0.2515 0.083 Uiso 1 1 calc R J 3
H4B3 H 0.3758 0.7518 -0.1452 0.083 Uiso 1 1 calc R J 3
B5B B 0.40106(17) 1.0542(2) -0.03224(19) 0.0313(5) Uani 1 1 d . . 3
O5B O 0.32132(12) 1.09641(14) -0.04711(13) 0.0414(5) Uani 1 1 d . K 3
C5B C 0.2727(2) 1.0929(3) -0.1386(2) 0.0555(8) Uani 1 1 d . K 3
H5B1 H 0.3066 1.1190 -0.1892 0.083 Uiso 1 1 calc R K 3
H5B2 H 0.2212 1.1315 -0.1344 0.083 Uiso 1 1 calc R K 3
H5B3 H 0.2574 1.0258 -0.1537 0.083 Uiso 1 1 calc R K 3
B6B B 0.44756(17) 1.0561(2) 0.0948(2) 0.0315(5) Uani 1 1 d . . 3
O6B O 0.40291(13) 1.09063(15) 0.17191(13) 0.0454(5) Uani 1 1 d . L 3
C6B C 0.3577(2) 1.1821(2) 0.1699(2) 0.0493(7) Uani 1 1 d . L 3
H6B1 H 0.3970 1.2344 0.1883 0.074 Uiso 1 1 calc R L 3
H6B2 H 0.3126 1.1796 0.2150 0.074 Uiso 1 1 calc R L 3
H6B3 H 0.3333 1.1939 0.1050 0.074 Uiso 1 1 calc R L 3

loop_
_atom_site_aniso_label
_atom_site_aniso_U_11
_atom_site_aniso_U_22
_atom_site_aniso_U_33
_atom_site_aniso_U_23
_atom_site_aniso_U_13
_atom_site_aniso_U_12
S1 0.0271(15) 0.0338(15) 0.0632(8) -0.0054(11) 0.0182(11) -0.0019(8)
O1S 0.0325(14) 0.085(3) 0.065(2) -0.0039(17) 0.0079(12) -0.0032(14)
C1S 0.031(4) 0.083(7) 0.212(12) 0.016(7) 0.038(5) -0.010(3)
O2S 0.075(3) 0.0348(18) 0.160(5) 0.010(2) 0.054(3) 0.0191(16)
O3S 0.056(2) 0.101(4) 0.0548(19) -0.018(2) 0.0206(15) 0.005(2)
S1' 0.019(4) 0.029(4) 0.066(3) -0.001(3) 0.016(3) -0.012(2)
O2S' 0.077(10) 0.110(15) 0.095(10) 0.041(9) 0.025(8) 0.079(10)
O1S' 0.077(9) 0.077(9) 0.090(10) 0.027(7) 0.035(7) 0.009(7)
O3S' 0.054(8) 0.15(2) 0.119(18) -0.115(17) 0.007(9) 0.013(11)
C1S' 0.041(16) 0.057(13) 0.068(13) 0.010(9) 0.026(9) -0.012(10)
C1A 0.0274(11) 0.0239(11) 0.0326(11) -0.0003(8) 0.0031(8) 0.0001(8)
B2A 0.0337(14) 0.0292(14) 0.0364(14) 0.0022(10) 0.0009(11) -0.0023(10)
O2A 0.0409(10) 0.0476(12) 0.0528(11) 0.0139(9) 0.0007(8) -0.0135(8)
C2A 0.062(2) 0.0541(19) 0.0624(19) 0.0259(15) 0.0036(15) -0.0189(15)
B3A 0.0345(13) 0.0290(13) 0.0372(14) -0.0015(10) -0.0011(10) -0.0025(10)
O3A 0.0424(10) 0.0423(11) 0.0516(11) 0.0015(8) -0.0121(8) -0.0064(8)
C3A 0.0504(18) 0.060(2) 0.0623(19) 0.0027(15) -0.0178(15) -0.0245(15)
B4A 0.0354(14) 0.0281(13) 0.0363(14) -0.0006(10) -0.0010(11) -0.0013(10)
O4A 0.0522(12) 0.0289(9) 0.0544(11) 0.0070(8) -0.0085(9) 0.0034(8)
C4A 0.064(2) 0.054(2) 0.071(2) 0.0232(16) -0.0262(17) 0.0012(16)
B5A 0.0389(14) 0.0252(13) 0.0360(14) -0.0022(10) 0.0028(11) -0.0026(10)
O5A 0.0649(13) 0.0297(10) 0.0447(10) -0.0103(8) 0.0047(9) -0.0049(8)
C5A 0.119(3) 0.0235(14) 0.067(2) -0.0092(13) -0.004(2) -0.0088(17)
B6A 0.0392(14) 0.0281(13) 0.0355(13) -0.0017(10) 0.0014(11) -0.0049(11)
O6A 0.0633(12) 0.0439(11) 0.0341(9) -0.0014(8) 0.0075(8) -0.0119(9)
C6A 0.0666(19) 0.0557(19) 0.0314(13) -0.0056(12) 0.0025(12) -0.0138(15)
S2 0.0376(4) 0.0363(4) 0.0602(5) 0.0062(3) 0.0137(3) -0.0055(3)
O4S 0.0370(11) 0.0735(17) 0.0833(17) 0.0102(13) 0.0017(11) -0.0030(10)
C4S 0.047(2) 0.084(3) 0.140(4) 0.012(3) 0.039(2) 0.0174(19)
O5S 0.0670(16) 0.0775(18) 0.0583(14) 0.0116(12) 0.0265(12) -0.0106(12)
O6S 0.0750(17) 0.0384(13) 0.136(2) -0.0122(14) 0.0439(16) -0.0221(12)
C1B 0.0281(11) 0.0226(11) 0.0315(11) 0.0004(8) 0.0022(8) -0.0004(8)
B2B 0.0385(14) 0.0255(13) 0.0330(13) -0.0010(10) 0.0010(10) 0.0045(10)
O2B 0.0624(13) 0.0365(10) 0.0305(9) 0.0052(7) 0.0003(8) 0.0072(8)
C2B 0.080(2) 0.0570(19) 0.0275(13) 0.0022(12) 0.0001(13) 0.0113(16)
B3B 0.0343(13) 0.0257(13) 0.0345(13) 0.0003(10) -0.0009(10) 0.0026(10)
O3B 0.0559(11) 0.0230(9) 0.0491(10) 0.0006(7) -0.0028(8) 0.0040(8)
C3B 0.103(3) 0.0310(15) 0.0611(19) 0.0080(13) -0.0117(18) 0.0175(16)
B4B 0.0369(14) 0.0255(13) 0.0356(13) -0.0025(10) -0.0009(10) 0.0043(10)
O4B 0.0418(10) 0.0367(10) 0.0515(11) -0.0125(8) -0.0145(8) 0.0059(8)
C4B 0.0589(18) 0.0407(16) 0.0636(19) -0.0215(14) -0.0205(15) 0.0095(13)
B5B 0.0336(13) 0.0285(13) 0.0316(13) -0.0007(10) -0.0014(10) 0.0034(10)
O5B 0.0355(9) 0.0422(11) 0.0457(10) -0.0050(8) -0.0060(8) 0.0118(8)
C5B 0.0450(16) 0.065(2) 0.0545(18) -0.0055(15) -0.0197(14) 0.0206(14)
B6B 0.0334(13) 0.0263(13) 0.0346(13) 0.0001(10) 0.0017(10) 0.0036(10)
O6B 0.0560(12) 0.0424(11) 0.0388(10) -0.0012(8) 0.0122(8) 0.0140(9)
C6B 0.0507(16) 0.0446(16) 0.0534(16) -0.0124(13) 0.0091(13) 0.0153(13)

loop_
_atom_type_symbol
_atom_type_description
_atom_type_scat_dispersion_real
_atom_type_scat_dispersion_imag
_atom_type_scat_source
C C 0.0033 0.0016 'International Tables Vol C Tables 4.2.6.8 and 6.1.1.4'
H H 0.0000 0.0000 'International Tables Vol C Tables 4.2.6.8 and 6.1.1.4'
B B 0.0013 0.0007 'International Tables Vol C Tables 4.2.6.8 and 6.1.1.4'
O O 0.0106 0.0060 'International Tables Vol C Tables 4.2.6.8 and 6.1.1.4'
S S 0.1246 0.1234 'International Tables Vol C Tables 4.2.6.8 and 6.1.1.4'

loop_
_geom_angle_atom_site_label_1
_geom_angle_atom_site_label_2
_geom_angle_atom_site_label_3
_geom_angle
_geom_angle_site_symmetry_1
_geom_angle_site_symmetry_3
O3S' S1 O2S 78.8(14) . .
O3S' S1 O3S 41.5(14) . .
O2S S1 O3S 118.9(4) . .
O3S' S1 O2S' 124.2(13) . .
O2S S1 O2S' 54.2(8) . .
O3S S1 O2S' 143.8(6) . .
O3S' S1 O1S 132.8(10) . .
O2S S1 O1S 108.4(5) . .
O3S S1 O1S 105.8(3) . .
O2S' S1 O1S 56.5(8) . .
O3S' S1 O1S' 99.4(14) . .
O2S S1 O1S' 144.2(6) . .
O3S S1 O1S' 61.1(6) . .
O2S' S1 O1S' 102.8(9) . .
O1S S1 O1S' 47.6(5) . .
O3S' S1 C1A 117.4(8) . .
O2S S1 C1A 110.9(3) . .
O3S S1 C1A 108.0(4) . .
O2S' S1 C1A 107.0(5) . .
O1S S1 C1A 103.6(3) . .
O1S' S1 C1A 101.6(5) . .
C1S O1S S1 124.3(7) . .
O1S' S1' O3S' 109.1(19) . .
O1S' S1' O2S' 120.4(14) . .
O3S' S1' O2S' 114.4(18) . .
S1' O2S' S1 12.8(4) . .
S1' O1S' C1S' 126.8(19) . .
S1' O1S' S1 4.9(10) . .
C1S' O1S' S1 131.7(17) . .
S1 O3S' S1' 13.3(7) . .
B5A C1A B2A 115.07(18) . .
B5A C1A B3A 115.59(18) . .
B2A C1A B3A 63.40(15) . .
B5A C1A B4A 63.04(15) . .
B2A C1A B4A 115.27(18) . .
B3A C1A B4A 62.87(15) . .
B5A C1A B6A 62.92(15) . .
B2A C1A B6A 62.70(15) . .
B3A C1A B6A 115.74(18) . .
B4A C1A B6A 115.32(17) . .
B5A C1A S1 113.2(2) . .
B2A C1A S1 121.2(2) . .
B3A C1A S1 119.7(2) . .
B4A C1A S1 115.3(2) . .
B6A C1A S1 116.7(2) . .
O2A B2A C1A 121.3(2) . .
O2A B2A B4A 127.7(2) . 3_765
C1A B2A B4A 104.18(18) . 3_765
O2A B2A B5A 122.8(2) . 3_765
C1A B2A B5A 103.52(18) . 3_765
B4A B2A B5A 61.98(16) 3_765 3_765
O2A B2A B6A 123.8(2) . .
C1A B2A B6A 59.22(14) . .
B4A B2A B6A 59.02(15) 3_765 .
B5A B2A B6A 108.63(19) 3_765 .
O2A B2A B3A 115.9(2) . .
C1A B2A B3A 58.54(14) . .
B4A B2A B3A 109.00(19) 3_765 .
B5A B2A B3A 58.97(15) 3_765 .
B6A B2A B3A 108.84(18) . .
B2A O2A C2A 123.7(2) . .
O3A B3A C1A 122.6(2) . .
O3A B3A B6A 122.0(2) . 3_765
C1A B3A B6A 103.80(18) . 3_765
O3A B3A B5A 127.3(2) . 3_765
C1A B3A B5A 103.19(18) . 3_765
B6A B3A B5A 61.75(16) 3_765 3_765
O3A B3A B4A 117.4(2) . .
C1A B3A B4A 58.66(14) . .
B6A B3A B4A 58.65(15) 3_765 .
B5A B3A B4A 107.57(19) 3_765 .
O3A B3A B2A 124.4(2) . .
C1A B3A B2A 58.06(14) . .
B6A B3A B2A 108.51(19) 3_765 .
B5A B3A B2A 59.02(15) 3_765 .
B4A B3A B2A 107.43(18) . .
B3A O3A C3A 123.3(2) . .
O4A B4A C1A 124.3(2) . .
O4A B4A B2A 119.6(2) . 3_765
C1A B4A B2A 103.78(18) . 3_765
O4A B4A B6A 125.7(2) . 3_765
C1A B4A B6A 104.08(18) . 3_765
B2A B4A B6A 62.32(16) 3_765 3_765
O4A B4A B5A 116.1(2) . .
C1A B4A B5A 57.93(14) . .
B2A B4A B5A 59.64(16) 3_765 .
B6A B4A B5A 109.38(19) 3_765 .
O4A B4A B3A 126.1(2) . .
C1A B4A B3A 58.47(14) . .
B2A B4A B3A 108.78(19) 3_765 .
B6A B4A B3A 59.20(15) 3_765 .
B5A B4A B3A 107.70(18) . .
B4A O4A C4A 123.5(2) . .
O5A B5A C1A 122.0(2) . .
O5A B5A B3A 122.0(2) . 3_765
C1A B5A B3A 104.27(18) . 3_765
O5A B5A B2A 127.2(2) . 3_765
C1A B5A B2A 103.66(18) . 3_765
B3A B5A B2A 62.00(16) 3_765 3_765
O5A B5A B4A 124.0(2) . .
C1A B5A B4A 59.04(14) . .
B3A B5A B4A 108.54(19) 3_765 .
B2A B5A B4A 58.38(15) 3_765 .
O5A B5A B6A 116.3(2) . .
C1A B5A B6A 59.33(14) . .
B3A B5A B6A 58.98(15) 3_765 .
B2A B5A B6A 108.68(19) 3_765 .
B4A B5A B6A 109.08(18) . .
B5A O5A C5A 122.8(2) . .
O6A B6A C1A 124.8(2) . .
O6A B6A B4A 120.5(2) . 3_765
C1A B6A B4A 103.02(18) . 3_765
O6A B6A B3A 125.6(2) . 3_765
C1A B6A B3A 103.28(18) . 3_765
B4A B6A B3A 62.15(16) 3_765 3_765
O6A B6A B2A 117.5(2) . .
C1A B6A B2A 58.07(14) . .
B4A B6A B2A 58.65(15) 3_765 .
B3A B6A B2A 108.23(19) 3_765 .
O6A B6A B5A 125.7(2) . .
C1A B6A B5A 57.75(14) . .
B4A B6A B5A 108.38(19) 3_765 .
B3A B6A B5A 59.28(15) 3_765 .
B2A B6A B5A 106.95(19) . .
B6A O6A C6A 121.6(2) . .
O6S S2 O5S 118.24(18) . .
O6S S2 O4S 107.28(18) . .
O5S S2 O4S 109.33(15) . .
O6S S2 C1B 108.11(13) . .
O5S S2 C1B 107.99(13) . .
O4S S2 C1B 105.14(12) . .
C4S O4S S2 119.0(3) . .
B6B C1B B4B 115.75(17) . .
B6B C1B B2B 63.16(14) . .
B4B C1B B2B 115.56(17) . .
B6B C1B B5B 63.17(14) . .
B4B C1B B5B 62.78(14) . .
B2B C1B B5B 115.40(17) . .
B6B C1B B3B 115.72(17) . .
B4B C1B B3B 63.01(14) . .
B2B C1B B3B 63.04(14) . .
B5B C1B B3B 115.12(17) . .
B6B C1B S2 118.18(15) . .
B4B C1B S2 117.26(15) . .
B2B C1B S2 115.74(15) . .
B5B C1B S2 119.70(15) . .
B3B C1B S2 115.13(15) . .
O2B B2B C1B 122.3(2) . .
O2B B2B B5B 121.9(2) . 3_675
C1B B2B B5B 103.65(17) . 3_675
O2B B2B B4B 127.3(2) . 3_675
C1B B2B B4B 103.69(17) . 3_675
B5B B2B B4B 62.07(16) 3_675 3_675
O2B B2B B6B 124.3(2) . .
C1B B2B B6B 58.05(14) . .
B5B B2B B6B 109.10(19) 3_675 .
B4B B2B B6B 59.65(15) 3_675 .
O2B B2B B3B 116.5(2) . .
C1B B2B B3B 58.73(14) . .
B5B B2B B3B 58.60(15) 3_675 .
B4B B2B B3B 108.31(19) 3_675 .
B6B B2B B3B 107.93(18) . .
B2B O2B C2B 121.1(2) . .
O3B B3B C1B 124.6(2) . .
O3B B3B B5B 125.6(2) . 3_675
C1B B3B B5B 103.36(17) . 3_675
O3B B3B B6B 120.3(2) . 3_675
C1B B3B B6B 103.59(18) . 3_675
B5B B3B B6B 62.18(15) 3_675 3_675
O3B B3B B4B 117.1(2) . .
C1B B3B B4B 58.16(14) . .
B5B B3B B4B 108.89(19) 3_675 .
B6B B3B B4B 59.42(15) 3_675 .
O3B B3B B2B 125.5(2) . .
C1B B3B B2B 58.23(14) . .
B5B B3B B2B 58.73(15) 3_675 .
B6B B3B B2B 108.36(19) 3_675 .
B4B B3B B2B 107.57(18) . .
B3B O3B C3B 123.8(2) . .
O4B B4B C1B 122.0(2) . .
O4B B4B B2B 122.3(2) . 3_675
C1B B4B B2B 103.74(18) . 3_675
O4B B4B B6B 127.6(2) . 3_675
C1B B4B B6B 103.56(17) . 3_675
B2B B4B B6B 61.74(15) 3_675 3_675
O4B B4B B5B 116.5(2) . .
C1B B4B B5B 58.76(14) . .
B2B B4B B5B 58.85(15) 3_675 .
B6B B4B B5B 108.22(19) 3_675 .
O4B B4B B3B 124.2(2) . .
C1B B4B B3B 58.83(14) . .
B2B B4B B3B 108.36(18) 3_675 .
B6B B4B B3B 58.71(15) 3_675 .
B5B B4B B3B 108.37(18) . .
B4B O4B C4B 123.1(2) . .
O5B B5B C1B 123.3(2) . .
O5B B5B B3B 120.5(2) . 3_675
C1B B5B B3B 103.57(17) . 3_675
O5B B5B B2B 126.7(2) . 3_675
C1B B5B B2B 103.68(17) . 3_675
B3B B5B B2B 62.66(16) 3_675 3_675
O5B B5B B4B 125.3(2) . .
C1B B5B B4B 58.46(14) . .
B3B B5B B4B 109.14(19) 3_675 .
B2B B5B B4B 59.07(15) 3_675 .
O5B B5B B6B 116.0(2) . .
C1B B5B B6B 57.98(13) . .
B3B B5B B6B 59.24(15) 3_675 .
B2B B5B B6B 109.13(18) 3_675 .
B4B B5B B6B 107.84(17) . .
B5B O5B C5B 123.3(2) . .
O6B B6B C1B 121.4(2) . .
O6B B6B B3B 126.9(2) . 3_675
C1B B6B B3B 103.72(18) . 3_675
O6B B6B B4B 124.2(2) . 3_675
C1B B6B B4B 103.46(17) . 3_675
B3B B6B B4B 61.87(15) 3_675 3_675
O6B B6B B2B 117.9(2) . .
C1B B6B B2B 58.79(14) . .
B3B B6B B2B 108.40(19) 3_675 .
B4B B6B B2B 58.62(15) 3_675 .
O6B B6B B5B 122.6(2) . .
C1B B6B B5B 58.85(14) . .
B3B B6B B5B 58.58(15) 3_675 .
B4B B6B B5B 107.99(18) 3_675 .
B2B B6B B5B 108.28(18) . .
B6B O6B C6B 123.3(2) . .

loop_
_geom_bond_atom_site_label_1
_geom_bond_atom_site_label_2
_geom_bond_distance
_geom_bond_site_symmetry_2
S1 O3S' 1.200(14) .
S1 O2S 1.362(6) .
S1 O3S 1.461(7) .
S1 O2S' 1.486(14) .
S1 O1S 1.561(5) .
S1 O1S' 1.643(13) .
S1 C1A 1.785(5) .
O1S C1S 1.400(13) .
S1' O1S' 1.338(17) .
S1' O3S' 1.35(2) .
S1' O2S' 1.48(2) .
O1S' C1S' 1.47(4) .
C1A B5A 1.745(3) .
C1A B2A 1.753(4) .
C1A B3A 1.762(4) .
C1A B4A 1.766(4) .
C1A B6A 1.775(4) .
B2A O2A 1.385(3) .
B2A B4A 1.770(4) 3_765
B2A B5A 1.794(4) 3_765
B2A B6A 1.836(4) .
B2A B3A 1.848(4) .
O2A C2A 1.411(3) .
B3A O3A 1.375(3) .
B3A B6A 1.787(4) 3_765
B3A B5A 1.793(4) 3_765
B3A B4A 1.840(4) .
O3A C3A 1.413(3) .
B4A O4A 1.381(3) .
B4A B2A 1.770(4) 3_765
B4A B6A 1.777(4) 3_765
B4A B5A 1.835(4) .
O4A C4A 1.420(3) .
B5A O5A 1.384(3) .
B5A B3A 1.793(4) 3_765
B5A B2A 1.794(4) 3_765
B5A B6A 1.837(4) .
O5A C5A 1.423(4) .
B6A O6A 1.379(3) .
B6A B4A 1.777(4) 3_765
B6A B3A 1.787(4) 3_765
O6A C6A 1.432(3) .
S2 O6S 1.394(3) .
S2 O5S 1.427(3) .
S2 O4S 1.536(2) .
S2 C1B 1.812(2) .
O4S C4S 1.485(5) .
C1B B6B 1.753(3) .
C1B B4B 1.763(4) .
C1B B2B 1.767(3) .
C1B B5B 1.769(3) .
C1B B3B 1.776(3) .
B2B O2B 1.380(3) .
B2B B5B 1.782(4) 3_675
B2B B4B 1.786(4) 3_675
B2B B6B 1.843(4) .
B2B B3B 1.852(4) .
O2B C2B 1.433(3) .
B3B O3B 1.369(3) .
B3B B5B 1.780(4) 3_675
B3B B6B 1.792(4) 3_675
B3B B4B 1.850(4) .
O3B C3B 1.420(3) .
B4B O4B 1.373(3) .
B4B B2B 1.786(4) 3_675
B4B B6B 1.806(4) 3_675
B4B B5B 1.840(4) .
O4B C4B 1.421(3) .
B5B O5B 1.370(3) .
B5B B3B 1.780(4) 3_675
B5B B2B 1.782(4) 3_675
B5B B6B 1.845(4) .
O5B C5B 1.427(3) .
B6B O6B 1.375(3) .
B6B B3B 1.792(4) 3_675
B6B B4B 1.806(4) 3_675
O6B C6B 1.425(3) .

loop_
_geom_torsion_atom_site_label_1
_geom_torsion_atom_site_label_2
_geom_torsion_atom_site_label_3
_geom_torsion_atom_site_label_4
_geom_torsion
_geom_torsion_site_symmetry_1
_geom_torsion_site_symmetry_4
O3S' S1 O1S C1S -43(2) . .
O2S S1 O1S C1S -134.9(9) . .
O3S S1 O1S C1S -6.3(9) . .
O2S' S1 O1S C1S -151.2(10) . .
O1S' S1 O1S C1S 13.8(10) . .
C1A S1 O1S C1S 107.2(9) . .
O1S' S1' O2S' S1 -177(5) . .
O3S' S1' O2S' S1 50(3) . .
O3S' S1 O2S' S1' -109(4) . .
O2S S1 O2S' S1' -147(4) . .
O3S S1 O2S' S1' -56(4) . .
O1S S1 O2S' S1' 14(4) . .
O1S' S1 O2S' S1' 2(4) . .
C1A S1 O2S' S1' 109(4) . .
O3S' S1' O1S' C1S' 125(2) . .
O2S' S1' O1S' C1S' -10(3) . .
O3S' S1' O1S' S1 -52(11) . .
O2S' S1' O1S' S1 172(13) . .
O3S' S1 O1S' S1' 122(12) . .
O2S S1 O1S' S1' 38(11) . .
O3S S1 O1S' S1' 138(12) . .
O2S' S1 O1S' S1' -7(11) . .
O1S S1 O1S' S1' -19(11) . .
C1A S1 O1S' S1' -117(12) . .
O3S' S1 O1S' C1S' 119(2) . .
O2S S1 O1S' C1S' 35(3) . .
O3S S1 O1S' C1S' 136(2) . .
O2S' S1 O1S' C1S' -9(2) . .
O1S S1 O1S' C1S' -22(2) . .
C1A S1 O1S' C1S' -120(2) . .
O2S S1 O3S' S1' 125(5) . .
O3S S1 O3S' S1' -40(5) . .
O2S' S1 O3S' S1' 95(5) . .
O1S S1 O3S' S1' 21(4) . .
O1S' S1 O3S' S1' -18(5) . .
C1A S1 O3S' S1' -127(5) . .
O1S' S1' O3S' S1 156(6) . .
O2S' S1' O3S' S1 -65(4) . .
O3S' S1 C1A B5A -33.1(17) . .
O2S S1 C1A B5A 54.8(5) . .
O3S S1 C1A B5A -77.2(4) . .
O2S' S1 C1A B5A 112.2(9) . .
O1S S1 C1A B5A 170.9(3) . .
O1S' S1 C1A B5A -140.3(6) . .
O3S' S1 C1A B2A 109.9(17) . .
O2S S1 C1A B2A -162.2(4) . .
O3S S1 C1A B2A 65.9(4) . .
O2S' S1 C1A B2A -104.7(9) . .
O1S S1 C1A B2A -46.1(4) . .
O1S' S1 C1A B2A 2.8(7) . .
O3S' S1 C1A B3A -174.9(17) . .
O2S S1 C1A B3A -87.0(4) . .
O3S S1 C1A B3A 141.0(3) . .
O2S' S1 C1A B3A -29.6(9) . .
O1S S1 C1A B3A 29.1(4) . .
O1S' S1 C1A B3A 77.9(6) . .
O3S' S1 C1A B4A -103.0(17) . .
O2S S1 C1A B4A -15.1(5) . .
O3S S1 C1A B4A -147.1(3) . .
O2S' S1 C1A B4A 42.3(9) . .
O1S S1 C1A B4A 101.0(3) . .
O1S' S1 C1A B4A 149.8(6) . .
O3S' S1 C1A B6A 37.1(17) . .
O2S S1 C1A B6A 125.0(4) . .
O3S S1 C1A B6A -7.0(4) . .
O2S' S1 C1A B6A -177.6(9) . .
O1S S1 C1A B6A -118.9(3) . .
O1S' S1 C1A B6A -70.1(6) . .
B5A C1A B2A O2A 149.5(2) . .
B3A C1A B2A O2A -103.1(3) . .
B4A C1A B2A O2A -140.0(2) . .
B6A C1A B2A O2A 113.2(3) . .
S1 C1A B2A O2A 7.1(4) . .
B5A C1A B2A B4A -3.6(3) . 3_765
B3A C1A B2A B4A 103.8(2) . 3_765
B4A C1A B2A B4A 67.0(2) . 3_765
B6A C1A B2A B4A -39.78(17) . 3_765
S1 C1A B2A B4A -146.0(3) . 3_765
B5A C1A B2A B5A -67.6(2) . 3_765
B3A C1A B2A B5A 39.77(17) . 3_765
B4A C1A B2A B5A 2.9(2) . 3_765
B6A C1A B2A B5A -103.84(19) . 3_765
S1 C1A B2A B5A 150.0(3) . 3_765
B5A C1A B2A B6A 36.21(19) . .
B3A C1A B2A B6A 143.61(19) . .
B4A C1A B2A B6A 106.8(2) . .
S1 C1A B2A B6A -106.2(3) . .
B5A C1A B2A B3A -107.4(2) . .
B4A C1A B2A B3A -36.84(18) . .
B6A C1A B2A B3A -143.61(19) . .
S1 C1A B2A B3A 110.2(3) . .
C1A B2A O2A C2A -113.5(3) . .
B4A B2A O2A C2A 32.7(4) 3_765 .
B5A B2A O2A C2A 110.7(3) 3_765 .
B6A B2A O2A C2A -41.8(4) . .
B3A B2A O2A C2A 179.0(3) . .
B5A C1A B3A O3A -140.4(2) . .
B2A C1A B3A O3A 113.0(3) . .
B4A C1A B3A O3A -104.5(3) . .
B6A C1A B3A O3A 148.9(2) . .
S1 C1A B3A O3A 0.6(4) . .
B5A C1A B3A B6A 3.2(3) . 3_765
B2A C1A B3A B6A -103.4(2) . 3_765
B4A C1A B3A B6A 39.03(17) . 3_765
B6A C1A B3A B6A -67.6(2) . 3_765
S1 C1A B3A B6A 144.1(2) . 3_765
B5A C1A B3A B5A 66.9(2) . 3_765
B2A C1A B3A B5A -39.73(17) . 3_765
B4A C1A B3A B5A 102.7(2) . 3_765
B6A C1A B3A B5A -3.9(2) . 3_765
S1 C1A B3A B5A -152.2(2) . 3_765
B5A C1A B3A B4A -35.87(19) . .
B2A C1A B3A B4A -142.46(19) . .
B6A C1A B3A B4A -106.6(2) . .
S1 C1A B3A B4A 105.1(2) . .
B5A C1A B3A B2A 106.6(2) . .
B4A C1A B3A B2A 142.46(19) . .
B6A C1A B3A B2A 35.82(19) . .
S1 C1A B3A B2A -112.5(2) . .
O2A B2A B3A O3A 2.3(4) . .
C1A B2A B3A O3A -110.0(3) . .
B4A B2A B3A O3A 154.6(2) 3_765 .
B5A B2A B3A O3A 116.5(3) 3_765 .
B6A B2A B3A O3A -142.6(2) . .
O2A B2A B3A C1A 112.3(2) . .
B4A B2A B3A C1A -95.3(2) 3_765 .
B5A B2A B3A C1A -133.46(19) 3_765 .
B6A B2A B3A C1A -32.59(17) . .
O2A B2A B3A B6A -152.7(2) . 3_765
C1A B2A B3A B6A 95.0(2) . 3_765
B4A B2A B3A B6A -0.3(3) 3_765 3_765
B5A B2A B3A B6A -38.44(18) 3_765 3_765
B6A B2A B3A B6A 62.4(3) . 3_765
O2A B2A B3A B5A -114.2(3) . 3_765
C1A B2A B3A B5A 133.46(19) . 3_765
B4A B2A B3A B5A 38.11(18) 3_765 3_765
B6A B2A B3A B5A 100.9(2) . 3_765
O2A B2A B3A B4A 145.4(2) . .
C1A B2A B3A B4A 33.05(17) . .
B4A B2A B3A B4A -62.3(3) 3_765 .
B5A B2A B3A B4A -100.4(2) 3_765 .
B6A B2A B3A B4A 0.5(3) . .
C1A B3A O3A C3A -110.1(3) . .
B6A B3A O3A C3A 112.8(3) 3_765 .
B5A B3A O3A C3A 35.8(4) 3_765 .
B4A B3A O3A C3A -178.8(3) . .
B2A B3A O3A C3A -39.0(4) . .
B5A C1A B4A O4A -101.7(3) . .
B2A C1A B4A O4A 151.7(2) . .
B3A C1A B4A O4A 114.7(3) . .
B6A C1A B4A O4A -138.0(2) . .
S1 C1A B4A O4A 2.7(3) . .
B5A C1A B4A B2A 39.84(18) . 3_765
B2A C1A B4A B2A -66.8(2) . 3_765
B3A C1A B4A B2A -103.8(2) . 3_765
B6A C1A B4A B2A 3.5(2) . 3_765
S1 C1A B4A B2A 144.2(2) . 3_765
B5A C1A B4A B6A 104.3(2) . 3_765
B2A C1A B4A B6A -2.3(2) . 3_765
B3A C1A B4A B6A -39.36(17) . 3_765
B6A C1A B4A B6A 67.9(2) . 3_765
S1 C1A B4A B6A -151.3(2) . 3_765
B2A C1A B4A B5A -106.6(2) . .
B3A C1A B4A B5A -143.63(19) . .
B6A C1A B4A B5A -36.33(18) . .
S1 C1A B4A B5A 104.4(2) . .
B5A C1A B4A B3A 143.63(19) . .
B2A C1A B4A B3A 37.04(19) . .
B6A C1A B4A B3A 107.3(2) . .
S1 C1A B4A B3A -112.0(2) . .
O3A B3A B4A O4A 1.5(4) . .
C1A B3A B4A O4A -111.7(3) . .
B6A B3A B4A O4A 114.0(3) 3_765 .
B5A B3A B4A O4A 153.3(2) 3_765 .
B2A B3A B4A O4A -144.5(3) . .
O3A B3A B4A C1A 113.2(2) . .
B6A B3A B4A C1A -134.26(19) 3_765 .
B5A B3A B4A C1A -95.01(19) 3_765 .
B2A B3A B4A C1A -32.81(17) . .
O3A B3A B4A B2A -151.8(2) . 3_765
C1A B3A B4A B2A 95.0(2) . 3_765
B6A B3A B4A B2A -39.30(19) 3_765 3_765
B5A B3A B4A B2A 0.0(3) 3_765 3_765
B2A B3A B4A B2A 62.2(3) . 3_765
O3A B3A B4A B6A -112.5(3) . 3_765
C1A B3A B4A B6A 134.26(19) . 3_765
B5A B3A B4A B6A 39.25(19) 3_765 3_765
B2A B3A B4A B6A 101.4(2) . 3_765
O3A B3A B4A B5A 145.1(2) . .
C1A B3A B4A B5A 31.83(17) . .
B6A B3A B4A B5A -102.4(2) 3_765 .
B5A B3A B4A B5A -63.2(3) 3_765 .
B2A B3A B4A B5A -1.0(3) . .
C1A B4A O4A C4A -90.9(3) . .
B2A B4A O4A C4A 133.1(3) 3_765 .
B6A B4A O4A C4A 57.6(4) 3_765 .
B5A B4A O4A C4A -158.5(3) . .
B3A B4A O4A C4A -17.6(4) . .
B2A C1A B5A O5A -139.8(2) . .
B3A C1A B5A O5A 149.1(2) . .
B4A C1A B5A O5A 113.3(3) . .
B6A C1A B5A O5A -103.7(3) . .
S1 C1A B5A O5A 5.6(4) . .
B2A C1A B5A B3A 3.6(2) . 3_765
B3A C1A B5A B3A -67.5(2) . 3_765
B4A C1A B5A B3A -103.3(2) . 3_765
B6A C1A B5A B3A 39.73(17) . 3_765
S1 C1A B5A B3A 149.0(3) . 3_765
B2A C1A B5A B2A 67.7(2) . 3_765
B3A C1A B5A B2A -3.4(2) . 3_765
B4A C1A B5A B2A -39.19(17) . 3_765
B6A C1A B5A B2A 103.8(2) . 3_765
S1 C1A B5A B2A -146.9(3) . 3_765
B2A C1A B5A B4A 106.9(2) . .
B3A C1A B5A B4A 35.81(19) . .
B6A C1A B5A B4A 143.03(19) . .
S1 C1A B5A B4A -107.7(3) . .
B2A C1A B5A B6A -36.12(19) . .
B3A C1A B5A B6A -107.2(2) . .
B4A C1A B5A B6A -143.03(19) . .
S1 C1A B5A B6A 109.3(3) . .
O4A B4A B5A O5A 5.7(4) . .
C1A B4A B5A O5A -109.9(3) . .
B2A B4A B5A O5A 116.2(3) 3_765 .
B6A B4A B5A O5A 155.3(2) 3_765 .
B3A B4A B5A O5A -142.0(2) . .
O4A B4A B5A C1A 115.6(2) . .
B2A B4A B5A C1A -133.85(19) 3_765 .
B6A B4A B5A C1A -94.8(2) 3_765 .
B3A B4A B5A C1A -32.04(17) . .
O4A B4A B5A B3A -148.5(2) . 3_765
C1A B4A B5A B3A 95.9(2) . 3_765
B2A B4A B5A B3A -38.00(19) 3_765 3_765
B6A B4A B5A B3A 1.0(3) 3_765 3_765
B3A B4A B5A B3A 63.8(3) . 3_765
O4A B4A B5A B2A -110.5(3) . 3_765
C1A B4A B5A B2A 133.85(19) . 3_765
B6A B4A B5A B2A 39.05(19) 3_765 3_765
B3A B4A B5A B2A 101.8(2) . 3_765
O4A B4A B5A B6A 148.8(2) . .
C1A B4A B5A B6A 33.19(17) . .
B2A B4A B5A B6A -100.7(2) 3_765 .
B6A B4A B5A B6A -61.6(3) 3_765 .
B3A B4A B5A B6A 1.1(3) . .
C1A B5A O5A C5A -105.8(3) . .
B3A B5A O5A C5A 117.1(3) 3_765 .
B2A B5A O5A C5A 39.8(4) 3_765 .
B4A B5A O5A C5A -33.9(4) . .
B6A B5A O5A C5A -174.6(3) . .
B5A C1A B6A O6A 113.7(3) . .
B2A C1A B6A O6A -103.3(3) . .
B3A C1A B6A O6A -139.4(2) . .
B4A C1A B6A O6A 150.0(2) . .
S1 C1A B6A O6A 9.9(3) . .
B5A C1A B6A B4A -103.7(2) . 3_765
B2A C1A B6A B4A 39.37(17) . 3_765
B3A C1A B6A B4A 3.3(2) . 3_765
B4A C1A B6A B4A -67.3(2) . 3_765
S1 C1A B6A B4A 152.5(2) . 3_765
B5A C1A B6A B3A -39.67(17) . 3_765
B2A C1A B6A B3A 103.4(2) . 3_765
B3A C1A B6A B3A 67.3(2) . 3_765
B4A C1A B6A B3A -3.3(2) . 3_765
S1 C1A B6A B3A -143.4(2) . 3_765
B5A C1A B6A B2A -143.06(19) . .
B3A C1A B6A B2A -36.08(19) . .
B4A C1A B6A B2A -106.7(2) . .
S1 C1A B6A B2A 113.2(2) . .
B2A C1A B6A B5A 143.06(19) . .
B3A C1A B6A B5A 107.0(2) . .
B4A C1A B6A B5A 36.37(18) . .
S1 C1A B6A B5A -103.8(2) . .
O2A B2A B6A O6A 6.5(4) . .
C1A B2A B6A O6A 115.7(3) . .
B4A B2A B6A O6A -110.6(3) 3_765 .
B5A B2A B6A O6A -149.3(2) 3_765 .
B3A B2A B6A O6A 148.1(2) . .
O2A B2A B6A C1A -109.2(3) . .
B4A B2A B6A C1A 133.65(19) 3_765 .
B5A B2A B6A C1A 95.0(2) 3_765 .
B3A B2A B6A C1A 32.32(17) . .
O2A B2A B6A B4A 117.1(3) . 3_765
C1A B2A B6A B4A -133.65(19) . 3_765
B5A B2A B6A B4A -38.69(19) 3_765 3_765
B3A B2A B6A B4A -101.3(2) . 3_765
O2A B2A B6A B3A 156.2(2) . 3_765
C1A B2A B6A B3A -94.6(2) . 3_765
B4A B2A B6A B3A 39.07(19) 3_765 3_765
B5A B2A B6A B3A 0.4(3) 3_765 3_765
B3A B2A B6A B3A -62.3(3) . 3_765
O2A B2A B6A B5A -141.3(2) . .
C1A B2A B6A B5A -32.09(17) . .
B4A B2A B6A B5A 101.6(2) 3_765 .
B5A B2A B6A B5A 62.9(3) 3_765 .
B3A B2A B6A B5A 0.2(3) . .
O5A B5A B6A O6A 1.0(4) . .
C1A B5A B6A O6A -112.2(3) . .
B3A B5A B6A O6A 114.1(3) 3_765 .
B2A B5A B6A O6A 152.7(2) 3_765 .
B4A B5A B6A O6A -145.3(2) . .
O5A B5A B6A C1A 113.2(3) . .
B3A B5A B6A C1A -133.71(19) 3_765 .
B2A B5A B6A C1A -95.12(19) 3_765 .
B4A B5A B6A C1A -33.07(17) . .
O5A B5A B6A B4A -152.7(2) . 3_765
C1A B5A B6A B4A 94.1(2) . 3_765
B3A B5A B6A B4A -39.64(18) 3_765 3_765
B2A B5A B6A B4A -1.1(3) 3_765 3_765
B4A B5A B6A B4A 61.0(3) . 3_765
O5A B5A B6A B3A -113.1(3) . 3_765
C1A B5A B6A B3A 133.71(19) . 3_765
B2A B5A B6A B3A 38.59(18) 3_765 3_765
B4A B5A B6A B3A 100.6(2) . 3_765
O5A B5A B6A B2A 145.4(2) . .
C1A B5A B6A B2A 32.22(17) . .
B3A B5A B6A B2A -101.5(2) 3_765 .
B2A B5A B6A B2A -62.9(3) 3_765 .
B4A B5A B6A B2A -0.9(3) . .
C1A B6A O6A C6A -101.4(3) . .
B4A B6A O6A C6A 121.9(3) 3_765 .
B3A B6A O6A C6A 46.1(4) 3_765 .
B2A B6A O6A C6A -170.1(2) . .
B5A B6A O6A C6A -28.9(4) . .
O6S S2 O4S C4S 143.4(3) . .
O5S S2 O4S C4S 14.0(3) . .
C1B S2 O4S C4S -101.7(3) . .
O6S S2 C1B B6B -163.9(2) . .
O5S S2 C1B B6B -34.9(2) . .
O4S S2 C1B B6B 81.76(19) . .
O6S S2 C1B B4B 50.0(2) . .
O5S S2 C1B B4B 178.98(18) . .
O4S S2 C1B B4B -64.38(19) . .
O6S S2 C1B B2B -92.0(2) . .
O5S S2 C1B B2B 37.0(2) . .
O4S S2 C1B B2B 153.68(18) . .
O6S S2 C1B B5B 122.6(2) . .
O5S S2 C1B B5B -108.4(2) . .
O4S S2 C1B B5B 8.3(2) . .
O6S S2 C1B B3B -21.2(2) . .
O5S S2 C1B B3B 107.78(19) . .
O4S S2 C1B B3B -135.58(17) . .
B6B C1B B2B O2B 113.0(3) . .
B4B C1B B2B O2B -139.7(2) . .
B5B C1B B2B O2B 149.8(2) . .
B3B C1B B2B O2B -103.6(2) . .
S2 C1B B2B O2B 2.9(3) . .
B6B C1B B2B B5B -104.20(19) . 3_675
B4B C1B B2B B5B 3.1(2) . 3_675
B5B C1B B2B B5B -67.4(2) . 3_675
B3B C1B B2B B5B 39.22(17) . 3_675
S2 C1B B2B B5B 145.70(16) . 3_675
B6B C1B B2B B4B -40.11(17) . 3_675
B4B C1B B2B B4B 67.2(2) . 3_675
B5B C1B B2B B4B -3.3(2) . 3_675
B3B C1B B2B B4B 103.3(2) . 3_675
S2 C1B B2B B4B -150.21(16) . 3_675
B4B C1B B2B B6B 107.3(2) . .
B5B C1B B2B B6B 36.83(18) . .
B3B C1B B2B B6B 143.43(19) . .
S2 C1B B2B B6B -110.10(18) . .
B6B C1B B2B B3B -143.43(19) . .
B4B C1B B2B B3B -36.12(18) . .
B5B C1B B2B B3B -106.6(2) . .
S2 C1B B2B B3B 106.48(18) . .
C1B B2B O2B C2B -109.7(3) . .
B5B B2B O2B C2B 114.1(3) 3_675 .
B4B B2B O2B C2B 36.8(4) 3_675 .
B6B B2B O2B C2B -38.7(4) . .
B3B B2B O2B C2B -177.9(2) . .
B6B C1B B3B O3B 149.9(2) . .
B4B C1B B3B O3B -102.9(3) . .
B2B C1B B3B O3B 113.8(3) . .
B5B C1B B3B O3B -139.2(2) . .
S2 C1B B3B O3B 6.3(3) . .
B6B C1B B3B B5B -3.1(2) . 3_675
B4B C1B B3B B5B 104.13(19) . 3_675
B2B C1B B3B B5B -39.23(16) . 3_675
B5B C1B B3B B5B 67.8(2) . 3_675
S2 C1B B3B B5B -146.67(16) . 3_675
B6B C1B B3B B6B -67.2(2) . 3_675
B4B C1B B3B B6B 39.99(17) . 3_675
B2B C1B B3B B6B -103.38(19) . 3_675
B5B C1B B3B B6B 3.7(2) . 3_675
S2 C1B B3B B6B 149.18(16) . 3_675
B6B C1B B3B B4B -107.2(2) . .
B2B C1B B3B B4B -143.36(19) . .
B5B C1B B3B B4B -36.32(18) . .
S2 C1B B3B B4B 109.20(18) . .
B6B C1B B3B B2B 36.16(18) . .
B4B C1B B3B B2B 143.36(19) . .
B5B C1B B3B B2B 107.0(2) . .
S2 C1B B3B B2B -107.44(17) . .
O2B B2B B3B O3B 1.1(4) . .
C1B B2B B3B O3B -112.2(3) . .
B5B B2B B3B O3B 113.8(3) 3_675 .
B4B B2B B3B O3B 152.6(2) 3_675 .
B6B B2B B3B O3B -144.3(2) . .
O2B B2B B3B C1B 113.3(2) . .
B5B B2B B3B C1B -133.95(19) 3_675 .
B4B B2B B3B C1B -95.20(19) 3_675 .
B6B B2B B3B C1B -32.10(17) . .
O2B B2B B3B B5B -112.7(2) . 3_675
C1B B2B B3B B5B 133.95(19) . 3_675
B4B B2B B3B B5B 38.75(18) 3_675 3_675
B6B B2B B3B B5B 101.9(2) . 3_675
O2B B2B B3B B6B -151.8(2) . 3_675
C1B B2B B3B B6B 94.92(19) . 3_675
B5B B2B B3B B6B -39.04(18) 3_675 3_675
B4B B2B B3B B6B -0.3(2) 3_675 3_675
B6B B2B B3B B6B 62.8(2) . 3_675
O2B B2B B3B B4B 145.4(2) . .
C1B B2B B3B B4B 32.12(17) . .
B5B B2B B3B B4B -101.8(2) 3_675 .
B4B B2B B3B B4B -63.1(2) 3_675 .
B6B B2B B3B B4B 0.0(3) . .
C1B B3B O3B C3B -100.9(3) . .
B5B B3B O3B C3B 46.2(4) 3_675 .
B6B B3B O3B C3B 121.9(3) 3_675 .
B4B B3B O3B C3B -169.3(3) . .
B2B B3B O3B C3B -28.0(4) . .
B6B C1B B4B O4B -139.4(2) . .
B2B C1B B4B O4B 149.5(2) . .
B5B C1B B4B O4B -103.7(2) . .
B3B C1B B4B O4B 113.4(3) . .
S2 C1B B4B O4B 7.5(3) . .
B6B C1B B4B B2B 3.8(2) . 3_675
B2B C1B B4B B2B -67.2(2) . 3_675
B5B C1B B4B B2B 39.55(16) . 3_675
B3B C1B B4B B2B -103.36(19) . 3_675
S2 C1B B4B B2B 150.76(16) . 3_675
B6B C1B B4B B6B 67.5(2) . 3_675
B2B C1B B4B B6B -3.5(2) . 3_675
B5B C1B B4B B6B 103.29(19) . 3_675
B3B C1B B4B B6B -39.62(17) . 3_675
S2 C1B B4B B6B -145.50(16) . 3_675
B6B C1B B4B B5B -35.75(18) . .
B2B C1B B4B B5B -106.8(2) . .
B3B C1B B4B B5B -142.91(18) . .
S2 C1B B4B B5B 111.21(18) . .
B6B C1B B4B B3B 107.16(19) . .
B2B C1B B4B B3B 36.13(18) . .
B5B C1B B4B B3B 142.91(18) . .
S2 C1B B4B B3B -105.88(18) . .
O3B B3B B4B O4B 5.9(4) . .
C1B B3B B4B O4B -109.8(3) . .
B5B B3B B4B O4B 155.9(2) 3_675 .
B6B B3B B4B O4B 116.8(3) 3_675 .
B2B B3B B4B O4B -141.9(2) . .
O3B B3B B4B C1B 115.6(2) . .
B5B B3B B4B C1B -94.30(19) 3_675 .
B6B B3B B4B C1B -133.49(19) 3_675 .
B2B B3B B4B C1B -32.15(17) . .
O3B B3B B4B B2B -149.1(2) . 3_675
C1B B3B B4B B2B 95.27(19) . 3_675
B5B B3B B4B B2B 1.0(3) 3_675 3_675
B6B B3B B4B B2B -38.22(18) 3_675 3_675
B2B B3B B4B B2B 63.1(3) . 3_675
O3B B3B B4B B6B -110.9(3) . 3_675
C1B B3B B4B B6B 133.49(19) . 3_675
B5B B3B B4B B6B 39.19(18) 3_675 3_675
B2B B3B B4B B6B 101.3(2) . 3_675
O3B B3B B4B B5B 148.5(2) . .
C1B B3B B4B B5B 32.91(17) . .
B5B B3B B4B B5B -61.4(3) 3_675 .
B6B B3B B4B B5B -100.6(2) 3_675 .
B2B B3B B4B B5B 0.8(3) . .
C1B B4B O4B C4B -100.4(3) . .
B2B B4B O4B C4B 123.0(3) 3_675 .
B6B B4B O4B C4B 45.7(4) 3_675 .
B5B B4B O4B C4B -168.6(3) . .
B3B B4B O4B C4B -28.7(4) . .
B6B C1B B5B O5B -102.0(2) . .
B4B C1B B5B O5B 114.1(3) . .
B2B C1B B5B O5B -138.9(2) . .
B3B C1B B5B O5B 150.5(2) . .
S2 C1B B5B O5B 6.7(3) . .
B6B C1B B5B B3B 39.52(17) . 3_675
B4B C1B B5B B3B -104.34(19) . 3_675
B2B C1B B5B B3B 2.7(2) . 3_675
B3B C1B B5B B3B -67.9(2) . 3_675
S2 C1B B5B B3B 148.23(16) . 3_675
B6B C1B B5B B2B 104.22(19) . 3_675
B4B C1B B5B B2B -39.64(17) . 3_675
B2B C1B B5B B2B 67.4(2) . 3_675
B3B C1B B5B B2B -3.2(2) . 3_675
S2 C1B B5B B2B -147.07(16) . 3_675
B6B C1B B5B B4B 143.86(19) . .
B2B C1B B5B B4B 107.0(2) . .
B3B C1B B5B B4B 36.41(18) . .
S2 C1B B5B B4B -107.43(19) . .
B4B C1B B5B B6B -143.86(19) . .
B2B C1B B5B B6B -36.83(18) . .
B3B C1B B5B B6B -107.46(19) . .
S2 C1B B5B B6B 108.71(18) . .
O4B B4B B5B O5B 2.2(4) . .
C1B B4B B5B O5B -110.8(3) . .
B2B B4B B5B O5B 115.5(3) 3_675 .
B6B B4B B5B O5B 154.1(2) 3_675 .
B3B B4B B5B O5B -143.7(2) . .
O4B B4B B5B C1B 113.0(3) . .
B2B B4B B5B C1B -133.72(18) 3_675 .
B6B B4B B5B C1B -95.11(19) 3_675 .
B3B B4B B5B C1B -32.94(17) . .
O4B B4B B5B B3B -152.5(2) . 3_675
C1B B4B B5B B3B 94.49(19) . 3_675
B2B B4B B5B B3B -39.23(18) 3_675 3_675
B6B B4B B5B B3B -0.6(2) 3_675 3_675
B3B B4B B5B B3B 61.6(3) . 3_675
O4B B4B B5B B2B -113.3(2) . 3_675
C1B B4B B5B B2B 133.72(18) . 3_675
B6B B4B B5B B2B 38.62(18) 3_675 3_675
B3B B4B B5B B2B 100.8(2) . 3_675
O4B B4B B5B B6B 144.7(2) . .
C1B B4B B5B B6B 31.69(16) . .
B2B B4B B5B B6B -102.0(2) 3_675 .
B6B B4B B5B B6B -63.4(2) 3_675 .
B3B B4B B5B B6B -1.3(2) . .
C1B B5B O5B C5B -106.5(3) . .
B3B B5B O5B C5B 118.1(3) 3_675 .
B2B B5B O5B C5B 41.1(4) 3_675 .
B4B B5B O5B C5B -34.0(4) . .
B6B B5B O5B C5B -173.8(2) . .
B4B C1B B6B O6B 147.2(2) . .
B2B C1B B6B O6B -105.8(2) . .
B5B C1B B6B O6B 111.6(2) . .
B3B C1B B6B O6B -141.9(2) . .
S2 C1B B6B O6B 0.6(3) . .
B4B C1B B6B B3B -3.6(2) . 3_675
B2B C1B B6B B3B 103.41(19) . 3_675
B5B C1B B6B B3B -39.23(16) . 3_675
B3B C1B B6B B3B 67.3(2) . 3_675
S2 C1B B6B B3B -150.26(16) . 3_675
B4B C1B B6B B4B -67.5(2) . 3_675
B2B C1B B6B B4B 39.55(17) . 3_675
B5B C1B B6B B4B -103.09(19) . 3_675
B3B C1B B6B B4B 3.4(2) . 3_675
S2 C1B B6B B4B 145.88(16) . 3_675
B4B C1B B6B B2B -107.0(2) . .
B5B C1B B6B B2B -142.64(18) . .
B3B C1B B6B B2B -36.12(18) . .
S2 C1B B6B B2B 106.33(18) . .
B4B C1B B6B B5B 35.61(18) . .
B2B C1B B6B B5B 142.64(18) . .
B3B C1B B6B B5B 106.5(2) . .
S2 C1B B6B B5B -111.03(18) . .
O2B B2B B6B O6B 1.9(4) . .
C1B B2B B6B O6B 111.6(2) . .
B5B B2B B6B O6B -153.9(2) 3_675 .
B4B B2B B6B O6B -114.9(3) 3_675 .
B3B B2B B6B O6B 144.0(2) . .
O2B B2B B6B C1B -109.7(3) . .
B5B B2B B6B C1B 94.50(19) 3_675 .
B4B B2B B6B C1B 133.50(19) 3_675 .
B3B B2B B6B C1B 32.36(17) . .
O2B B2B B6B B3B 155.1(2) . 3_675
C1B B2B B6B B3B -95.21(19) . 3_675
B5B B2B B6B B3B -0.7(3) 3_675 3_675
B4B B2B B6B B3B 38.29(18) 3_675 3_675
B3B B2B B6B B3B -62.8(2) . 3_675
O2B B2B B6B B4B 116.8(3) . 3_675
C1B B2B B6B B4B -133.50(19) . 3_675
B5B B2B B6B B4B -39.00(18) 3_675 3_675
B3B B2B B6B B4B -101.1(2) . 3_675
O2B B2B B6B B5B -142.9(2) . .
C1B B2B B6B B5B -33.16(16) . .
B5B B2B B6B B5B 61.3(2) 3_675 .
B4B B2B B6B B5B 100.3(2) 3_675 .
B3B B2B B6B B5B -0.8(2) . .
O5B B5B B6B O6B 4.9(3) . .
C1B B5B B6B O6B -109.6(3) . .
B3B B5B B6B O6B 116.4(3) 3_675 .
B2B B5B B6B O6B 155.9(2) 3_675 .
B4B B5B B6B O6B -141.5(2) . .
O5B B5B B6B C1B 114.6(2) . .
B3B B5B B6B C1B -133.95(19) 3_675 .
B2B B5B B6B C1B -94.49(19) 3_675 .
B4B B5B B6B C1B -31.87(17) . .
O5B B5B B6B B3B -111.5(2) . 3_675
C1B B5B B6B B3B 133.95(19) . 3_675
B2B B5B B6B B3B 39.46(18) 3_675 3_675
B4B B5B B6B B3B 102.1(2) . 3_675
O5B B5B B6B B4B -150.3(2) . 3_675
C1B B5B B6B B4B 95.14(19) . 3_675
B3B B5B B6B B4B -38.81(18) 3_675 3_675
B2B B5B B6B B4B 0.6(2) 3_675 3_675
B4B B5B B6B B4B 63.3(2) . 3_675
O5B B5B B6B B2B 147.7(2) . .
C1B B5B B6B B2B 33.14(17) . .
B3B B5B B6B B2B -100.8(2) 3_675 .
B2B B5B B6B B2B -61.4(2) 3_675 .
B4B B5B B6B B2B 1.3(2) . .
C1B B6B O6B C6B -119.0(3) . .
B3B B6B O6B C6B 24.7(4) 3_675 .
B4B B6B O6B C6B 103.0(3) 3_675 .
B2B B6B O6B C6B 172.4(2) . .
B5B B6B O6B C6B -48.2(4) . .
